data_1543967
loop_
_publ_author_name
'Hai-Juan Du'
'Li-Wei Mi'
'Zhong-Cheng Yue'
'Yun-Yin Niu'
'Hong-Wei Hou'

_publ_section_title
;
 Templated fabrication, isomer recognition of series of
 1,1'-(alkane-1,omega-diyl)-bis(3-methylimidazolium)-induced
 polyoxometalates (omega = 1-11)
;
_journal_name_full 'Inorganica Chimica Acta'
_journal_page_first 418
_journal_page_last 426
_journal_paper_doi 10.1016/j.ica.2013.09.050
_journal_volume 409B
_journal_year 2014
_chemical_formula_sum 'C20 H32 Mo8 N8 O26'
_chemical_formula_weight 1568.06
_space_group_IT_number 15
_symmetry_cell_setting monoclinic
_symmetry_space_group_name_Hall '-C 2yc'
_symmetry_space_group_name_H-M 'C 1 2/c 1'
_atom_sites_solution_hydrogens geom
_atom_sites_solution_primary direct
_atom_sites_solution_secondary difmap
_cell_angle_alpha 90.00
_cell_angle_beta 109.363(10)
_cell_angle_gamma 90.00
_cell_formula_units_Z 4
_cell_length_a 20.1811(18)
_cell_length_b 10.6400(10)
_cell_length_c 20.2459(18)
_cell_measurement_reflns_used 3822
_cell_measurement_temperature 293(2)
_cell_measurement_theta_max 26.3154
_cell_measurement_theta_min 3.0124
_cell_volume 4101.4(7)
_computing_cell_refinement 'Bruker FRAMBO'
_computing_data_collection 'Bruker FRAMBO'
_computing_data_reduction 'Bruker SAINT'
_computing_molecular_graphics 'Bruker SHELXTL'
_computing_publication_material 'Bruker SHELXTL'
_computing_structure_refinement 'SHELXL-97 (Sheldrick, 1997)'
_computing_structure_solution 'SHELXS-97 (Sheldrick, 1990)'
_diffrn_ambient_temperature 293(2)
_diffrn_measured_fraction_theta_full 0.998
_diffrn_measured_fraction_theta_max 0.998
_diffrn_measurement_device_type 'multiwire proportional'
_diffrn_measurement_method 'phi and omega scans'
_diffrn_radiation_monochromator graphite
_diffrn_radiation_source 'fine-focus sealed tube'
_diffrn_radiation_type MoK\a
_diffrn_radiation_wavelength 0.71073
_diffrn_reflns_av_R_equivalents 0.0223
_diffrn_reflns_av_sigmaI/netI 0.0384
_diffrn_reflns_limit_h_max 24
_diffrn_reflns_limit_h_min -23
_diffrn_reflns_limit_k_max 12
_diffrn_reflns_limit_k_min -8
_diffrn_reflns_limit_l_max 24
_diffrn_reflns_limit_l_min -19
_diffrn_reflns_number 7495
_diffrn_reflns_theta_full 25.49
_diffrn_reflns_theta_max 25.49
_diffrn_reflns_theta_min 3.30
_diffrn_standards_decay_% 0
_diffrn_standards_interval_count 0
_diffrn_standards_interval_time 0
_diffrn_standards_number 0
_exptl_absorpt_coefficient_mu 2.463
_exptl_absorpt_correction_T_max 0.6655
_exptl_absorpt_correction_T_min 0.6387
_exptl_absorpt_correction_type multi-scan
_exptl_absorpt_process_details sadabas
_exptl_crystal_colour colourless
_exptl_crystal_density_diffrn 2.539
_exptl_crystal_density_method 'not measured'
_exptl_crystal_description block
_exptl_crystal_F_000 3008
_exptl_crystal_size_max 0.20
_exptl_crystal_size_mid 0.19
_exptl_crystal_size_min 0.18
_refine_diff_density_max 0.780
_refine_diff_density_min -0.747
_refine_diff_density_rms 0.097
_refine_ls_extinction_method none
_refine_ls_goodness_of_fit_ref 1.009
_refine_ls_hydrogen_treatment constr
_refine_ls_matrix_type full
_refine_ls_number_parameters 282
_refine_ls_number_reflns 3814
_refine_ls_number_restraints 0
_refine_ls_restrained_S_all 1.009
_refine_ls_R_factor_all 0.0357
_refine_ls_R_factor_gt 0.0244
_refine_ls_shift/su_max 0.000
_refine_ls_shift/su_mean 0.000
_refine_ls_structure_factor_coef Fsqd
_refine_ls_weighting_details 'calc w=1/[\s^2^(Fo^2^)+(0.0217P)^2^+0.1900P] where P=(Fo^2^+2Fc^2^)/3'
_refine_ls_weighting_scheme calc
_refine_ls_wR_factor_gt 0.0493
_refine_ls_wR_factor_ref 0.0507
_reflns_number_gt 3022
_reflns_number_total 3814
_reflns_threshold_expression >2sigma(I)
_cod_data_source_file ICA-2014-409B-418-426-2.cif
_cod_data_source_block 2
_cod_depositor_comments
;
The following automatic conversions were performed:

'_journal_paper_doi' value
'http://dx.doi.org/10.1016/j.ica.2013.09.050' was changed to
'10.1016/j.ica.2013.09.050'.

Automatic conversion script
Id: cif_fix_values 6433 2018-09-21 13:16:33Z andrius 
;
_cod_original_cell_volume 4101.4(6)
_cod_original_sg_symbol_H-M C2/c
_cod_database_code 1543967

loop_
_symmetry_equiv_pos_as_xyz
'x, y, z'
'-x, y, -z+1/2'
'x+1/2, y+1/2, z'
'-x+1/2, y+1/2, -z+1/2'
'-x, -y, -z'
'x, -y, z-1/2'
'-x+1/2, -y+1/2, -z'
'x+1/2, -y+1/2, z-1/2'

loop_
_atom_site_label
_atom_site_type_symbol
_atom_site_fract_x
_atom_site_fract_y
_atom_site_fract_z
_atom_site_U_iso_or_equiv
_atom_site_adp_type
_atom_site_occupancy
_atom_site_symmetry_multiplicity
_atom_site_calc_flag
_atom_site_refinement_flags
_atom_site_disorder_assembly
_atom_site_disorder_group
Mo1 Mo 0.162320(16) 0.09176(3) 0.082338(18) 0.02208(9) Uani 1 1 d . . .
Mo2 Mo 0.127870(17) -0.07905(3) -0.062514(18) 0.02290(9) Uani 1 1 d . . .
Mo3 Mo 0.017237(16) -0.14757(3) 0.052422(18) 0.01869(8) Uani 1 1 d . . .
Mo4 Mo 0.037320(19) 0.17258(3) 0.15436(2) 0.03308(11) Uani 1 1 d . . .
O1 O 0.20350(14) 0.1969(2) 0.04641(16) 0.0353(7) Uani 1 1 d . . .
O2 O 0.09969(13) 0.2064(2) 0.10500(14) 0.0260(6) Uani 1 1 d . . .
O3 O 0.22078(14) 0.0622(2) 0.16222(15) 0.0366(7) Uani 1 1 d . . .
O4 O 0.17196(12) -0.0613(2) 0.03619(13) 0.0228(6) Uani 1 1 d . . .
O5 O 0.17816(13) 0.0205(2) -0.09106(14) 0.0339(7) Uani 1 1 d . . .
O6 O 0.04140(13) -0.0679(2) -0.13824(13) 0.0300(6) Uani 1 1 d . . .
O7 O 0.15780(13) -0.2242(2) -0.07272(14) 0.0309(7) Uani 1 1 d . . .
O8 O 0.04321(13) -0.1816(2) -0.02093(15) 0.0330(7) Uani 1 1 d . . .
O9 O 0.02010(15) -0.2816(2) 0.09960(16) 0.0432(8) Uani 1 1 d . . .
O10 O -0.07091(13) -0.0875(2) 0.02427(15) 0.0351(7) Uani 1 1 d . . .
O11 O 0.07505(13) -0.0346(2) 0.10567(14) 0.0316(7) Uani 1 1 d . . .
O12 O 0.00892(16) 0.3188(3) 0.16377(19) 0.0547(9) Uani 1 1 d . . .
O13 O 0.08979(16) 0.1293(3) 0.23443(17) 0.0509(9) Uani 1 1 d . . .
N1 N 0.10926(18) 0.2848(3) 0.80299(19) 0.0357(9) Uani 1 1 d . . .
N2 N 0.13544(15) 0.4188(3) 0.88699(17) 0.0266(7) Uani 1 1 d . . .
N3 N 0.14791(16) 0.5504(3) 1.06111(18) 0.0280(8) Uani 1 1 d . . .
N4 N 0.21400(16) 0.6567(3) 1.14907(18) 0.0275(8) Uani 1 1 d . . .
C1 C 0.1029(2) 0.4837(4) 0.8262(2) 0.0384(11) Uani 1 1 d . . .
H1 H 0.0940 0.5696 0.8223 0.046 Uiso 1 1 calc R . .
C2 C 0.0864(2) 0.4010(4) 0.7735(2) 0.0413(11) Uani 1 1 d . . .
H2 H 0.0639 0.4182 0.7263 0.050 Uiso 1 1 calc R . .
C3 C 0.1385(2) 0.2990(4) 0.8711(2) 0.0308(10) Uani 1 1 d . . .
H3 H 0.1581 0.2350 0.9029 0.037 Uiso 1 1 calc R . .
C4 C 0.1021(3) 0.1652(4) 0.7645(3) 0.0592(14) Uani 1 1 d . . .
H4A H 0.1448 0.1179 0.7827 0.089 Uiso 1 1 calc R . .
H4B H 0.0930 0.1822 0.7158 0.089 Uiso 1 1 calc R . .
H4C H 0.0639 0.1178 0.7702 0.089 Uiso 1 1 calc R . .
C5 C 0.16670(19) 0.4718(4) 0.9574(2) 0.0308(10) Uani 1 1 d . . .
H5A H 0.1952 0.5440 0.9551 0.037 Uiso 1 1 calc R . .
H5B H 0.1974 0.4096 0.9875 0.037 Uiso 1 1 calc R . .
C6 C 0.1117(2) 0.5116(4) 0.9894(2) 0.0326(10) Uani 1 1 d . . .
H6A H 0.0841 0.5808 0.9629 0.039 Uiso 1 1 calc R . .
H6B H 0.0804 0.4421 0.9885 0.039 Uiso 1 1 calc R . .
C7 C 0.1850(2) 0.6551(4) 1.0808(2) 0.0294(9) Uani 1 1 d . . .
H7 H 0.1897 0.7179 1.0507 0.035 Uiso 1 1 calc R . .
C8 C 0.1958(3) 0.5481(4) 1.1746(3) 0.0452(12) Uani 1 1 d . . .
H8 H 0.2092 0.5243 1.2214 0.054 Uiso 1 1 calc R . .
C9 C 0.1551(2) 0.4824(4) 1.1201(3) 0.0434(12) Uani 1 1 d . . .
H9 H 0.1353 0.4042 1.1220 0.052 Uiso 1 1 calc R . .
C10 C 0.2585(2) 0.7565(4) 1.1897(2) 0.0437(12) Uani 1 1 d . . .
H10A H 0.3070 0.7349 1.1990 0.066 Uiso 1 1 calc R . .
H10B H 0.2498 0.7667 1.2332 0.066 Uiso 1 1 calc R . .
H10C H 0.2483 0.8337 1.1638 0.066 Uiso 1 1 calc R . .

loop_
_atom_site_aniso_label
_atom_site_aniso_U_11
_atom_site_aniso_U_22
_atom_site_aniso_U_33
_atom_site_aniso_U_23
_atom_site_aniso_U_13
_atom_site_aniso_U_12
Mo1 0.01767(17) 0.02278(18) 0.0243(2) -0.00149(16) 0.00493(14) 0.00116(14)
Mo2 0.02064(18) 0.02396(18) 0.02396(19) -0.00058(16) 0.00720(14) 0.00339(15)
Mo3 0.01820(16) 0.01635(17) 0.02067(18) 0.00355(15) 0.00529(13) 0.00141(14)
Mo4 0.0278(2) 0.0350(2) 0.0407(3) 0.00634(19) 0.01703(18) 0.00013(17)
O1 0.0360(17) 0.0287(15) 0.046(2) -0.0009(14) 0.0194(15) -0.0049(13)
O2 0.0244(14) 0.0209(14) 0.0324(17) -0.0052(13) 0.0090(12) -0.0015(11)
O3 0.0318(16) 0.0398(17) 0.0298(17) -0.0033(14) -0.0010(13) 0.0052(13)
O4 0.0204(13) 0.0245(14) 0.0222(15) 0.0014(12) 0.0054(11) 0.0039(11)
O5 0.0362(17) 0.0352(16) 0.0317(18) 0.0020(14) 0.0129(14) -0.0012(13)
O6 0.0265(15) 0.0420(17) 0.0223(15) -0.0004(13) 0.0091(12) 0.0042(13)
O7 0.0325(16) 0.0288(15) 0.0318(17) -0.0025(13) 0.0112(13) 0.0046(13)
O8 0.0290(15) 0.0381(16) 0.0360(18) -0.0104(14) 0.0163(14) -0.0074(13)
O9 0.055(2) 0.0275(16) 0.042(2) 0.0146(15) 0.0102(16) -0.0039(14)
O10 0.0240(15) 0.0459(17) 0.0301(17) -0.0082(14) 0.0019(12) 0.0135(13)
O11 0.0334(16) 0.0398(17) 0.0234(16) -0.0057(13) 0.0119(13) -0.0137(13)
O12 0.051(2) 0.049(2) 0.076(3) -0.0070(19) 0.0371(19) 0.0032(16)
O13 0.0418(19) 0.066(2) 0.039(2) 0.0028(17) 0.0058(16) -0.0150(16)
N1 0.032(2) 0.040(2) 0.032(2) -0.0057(19) 0.0076(17) -0.0022(17)
N2 0.0229(17) 0.0276(18) 0.028(2) -0.0032(17) 0.0067(15) -0.0007(15)
N3 0.0290(18) 0.0225(18) 0.034(2) -0.0036(16) 0.0120(16) -0.0021(15)
N4 0.0298(19) 0.0217(18) 0.029(2) -0.0015(16) 0.0070(16) 0.0006(15)
C1 0.033(2) 0.036(2) 0.047(3) 0.012(2) 0.015(2) 0.013(2)
C2 0.030(2) 0.059(3) 0.033(3) 0.008(3) 0.009(2) 0.009(2)
C3 0.036(2) 0.027(2) 0.027(3) 0.001(2) 0.007(2) 0.0008(19)
C4 0.078(4) 0.053(3) 0.043(3) -0.018(3) 0.015(3) -0.007(3)
C5 0.026(2) 0.030(2) 0.031(3) -0.007(2) 0.0028(19) -0.0005(18)
C6 0.025(2) 0.035(2) 0.037(3) -0.008(2) 0.0089(19) -0.0053(19)
C7 0.028(2) 0.026(2) 0.033(3) 0.007(2) 0.0093(19) 0.0000(19)
C8 0.071(3) 0.036(3) 0.031(3) 0.010(2) 0.019(3) -0.005(2)
C9 0.067(3) 0.027(2) 0.041(3) 0.002(2) 0.023(3) -0.013(2)
C10 0.046(3) 0.037(3) 0.040(3) -0.007(2) 0.002(2) -0.004(2)

loop_
_atom_type_symbol
_atom_type_description
_atom_type_scat_dispersion_real
_atom_type_scat_dispersion_imag
_atom_type_scat_source
C C 0.0033 0.0016 'International Tables Vol C Tables 4.2.6.8 and 6.1.1.4'
H H 0.0000 0.0000 'International Tables Vol C Tables 4.2.6.8 and 6.1.1.4'
N N 0.0061 0.0033 'International Tables Vol C Tables 4.2.6.8 and 6.1.1.4'
O O 0.0106 0.0060 'International Tables Vol C Tables 4.2.6.8 and 6.1.1.4'
Mo Mo -1.6832 0.6857 'International Tables Vol C Tables 4.2.6.8 and 6.1.1.4'

loop_
_geom_angle_atom_site_label_1
_geom_angle_atom_site_label_2
_geom_angle_atom_site_label_3
_geom_angle
_geom_angle_site_symmetry_1
_geom_angle_site_symmetry_3
O3 Mo1 O1 104.37(14) . .
O3 Mo1 O2 101.32(12) . .
O1 Mo1 O2 97.97(11) . .
O3 Mo1 O4 99.04(11) . .
O1 Mo1 O4 102.00(11) . .
O2 Mo1 O4 146.83(10) . .
O3 Mo1 O10 166.66(12) . 5
O1 Mo1 O10 88.02(12) . 5
O2 Mo1 O10 81.47(10) . 5
O4 Mo1 O10 73.10(9) . 5
O3 Mo1 O11 91.87(12) . .
O1 Mo1 O11 163.11(12) . .
O2 Mo1 O11 73.89(10) . .
O4 Mo1 O11 79.55(9) . .
O10 Mo1 O11 76.27(10) 5 .
O5 Mo2 O7 104.47(12) . .
O5 Mo2 O6 100.28(12) . .
O7 Mo2 O6 103.11(12) . .
O5 Mo2 O4 99.85(12) . .
O7 Mo2 O4 99.01(11) . .
O6 Mo2 O4 145.13(10) . .
O5 Mo2 O10 93.08(11) . 5
O7 Mo2 O10 161.60(11) . 5
O6 Mo2 O10 78.64(10) . 5
O4 Mo2 O10 72.12(9) . 5
O5 Mo2 O8 168.16(11) . .
O7 Mo2 O8 87.27(10) . .
O6 Mo2 O8 75.09(10) . .
O4 Mo2 O8 79.45(10) . .
O10 Mo2 O8 75.40(9) 5 .
O9 Mo3 O8 109.53(13) . .
O9 Mo3 O11 109.47(14) . .
O8 Mo3 O11 109.36(12) . .
O9 Mo3 O10 108.72(13) . .
O8 Mo3 O10 110.16(13) . .
O11 Mo3 O10 109.59(12) . .
O13 Mo4 O12 105.81(17) . .
O13 Mo4 O6 103.37(13) . 5
O12 Mo4 O6 105.46(13) . 5
O13 Mo4 O2 104.24(13) . .
O12 Mo4 O2 101.26(13) . .
O6 Mo4 O2 134.17(11) 5 .
Mo4 O2 Mo1 127.94(13) . .
Mo2 O4 Mo1 120.44(12) . .
Mo4 O6 Mo2 126.76(14) 5 .
Mo3 O8 Mo2 130.11(13) . .
Mo3 O10 Mo1 133.17(14) . 5
Mo3 O10 Mo2 134.17(14) . 5
Mo1 O10 Mo2 89.79(8) 5 5
Mo3 O11 Mo1 130.04(13) . .
C3 N1 C2 108.6(4) . .
C3 N1 C4 125.7(4) . .
C2 N1 C4 125.7(4) . .
C3 N2 C1 108.3(4) . .
C3 N2 C5 124.5(3) . .
C1 N2 C5 127.0(3) . .
C7 N3 C9 107.3(4) . .
C7 N3 C6 125.8(3) . .
C9 N3 C6 126.7(3) . .
C7 N4 C8 107.9(4) . .
C7 N4 C10 125.6(4) . .
C8 N4 C10 126.6(4) . .
C2 C1 N2 107.6(4) . .
C2 C1 H1 126.2 . .
N2 C1 H1 126.2 . .
C1 C2 N1 106.6(4) . .
C1 C2 H2 126.7 . .
N1 C2 H2 126.7 . .
N1 C3 N2 108.9(4) . .
N1 C3 H3 125.5 . .
N2 C3 H3 125.5 . .
N1 C4 H4A 109.5 . .
N1 C4 H4B 109.5 . .
H4A C4 H4B 109.5 . .
N1 C4 H4C 109.5 . .
H4A C4 H4C 109.5 . .
H4B C4 H4C 109.5 . .
N2 C5 C6 112.5(3) . .
N2 C5 H5A 109.1 . .
C6 C5 H5A 109.1 . .
N2 C5 H5B 109.1 . .
C6 C5 H5B 109.1 . .
H5A C5 H5B 107.8 . .
N3 C6 C5 108.0(3) . .
N3 C6 H6A 110.1 . .
C5 C6 H6A 110.1 . .
N3 C6 H6B 110.1 . .
C5 C6 H6B 110.1 . .
H6A C6 H6B 108.4 . .
N4 C7 N3 109.7(4) . .
N4 C7 H7 125.1 . .
N3 C7 H7 125.1 . .
C9 C8 N4 107.4(4) . .
C9 C8 H8 126.3 . .
N4 C8 H8 126.3 . .
C8 C9 N3 107.8(4) . .
C8 C9 H9 126.1 . .
N3 C9 H9 126.1 . .
N4 C10 H10A 109.5 . .
N4 C10 H10B 109.5 . .
H10A C10 H10B 109.5 . .
N4 C10 H10C 109.5 . .
H10A C10 H10C 109.5 . .
H10B C10 H10C 109.5 . .

loop_
_geom_bond_atom_site_label_1
_geom_bond_atom_site_label_2
_geom_bond_distance
_geom_bond_site_symmetry_2
Mo1 O3 1.686(3) .
Mo1 O1 1.695(3) .
Mo1 O2 1.918(2) .
Mo1 O4 1.919(2) .
Mo1 O10 2.329(3) 5
Mo1 O11 2.384(2) .
Mo2 O5 1.696(3) .
Mo2 O7 1.696(2) .
Mo2 O6 1.907(3) .
Mo2 O4 1.908(2) .
Mo2 O10 2.377(2) 5
Mo2 O8 2.403(2) .
Mo3 O9 1.706(3) .
Mo3 O8 1.769(3) .
Mo3 O11 1.770(3) .
Mo3 O10 1.796(2) .
Mo4 O13 1.680(3) .
Mo4 O12 1.690(3) .
Mo4 O6 1.878(3) 5
Mo4 O2 1.883(2) .
O6 Mo4 1.878(3) 5
O10 Mo1 2.329(3) 5
O10 Mo2 2.377(2) 5
N1 C3 1.317(5) .
N1 C2 1.384(5) .
N1 C4 1.473(5) .
N2 C3 1.322(5) .
N2 C1 1.374(5) .
N2 C5 1.467(5) .
N3 C7 1.328(5) .
N3 C9 1.362(5) .
N3 C6 1.452(5) .
N4 C7 1.310(5) .
N4 C8 1.366(5) .
N4 C10 1.457(5) .
C1 C2 1.336(6) .
C1 H1 0.9300 .
C2 H2 0.9300 .
C3 H3 0.9300 .
C4 H4A 0.9600 .
C4 H4B 0.9600 .
C4 H4C 0.9600 .
C5 C6 1.518(5) .
C5 H5A 0.9700 .
C5 H5B 0.9700 .
C6 H6A 0.9700 .
C6 H6B 0.9700 .
C7 H7 0.9300 .
C8 C9 1.334(6) .
C8 H8 0.9300 .
C9 H9 0.9300 .
C10 H10A 0.9600 .
C10 H10B 0.9600 .
C10 H10C 0.9600 .

loop_
_geom_torsion_atom_site_label_1
_geom_torsion_atom_site_label_2
_geom_torsion_atom_site_label_3
_geom_torsion_atom_site_label_4
_geom_torsion
_geom_torsion_site_symmetry_1
_geom_torsion_site_symmetry_2
_geom_torsion_site_symmetry_3
_geom_torsion_site_symmetry_4
O13 Mo4 O2 Mo1 62.8(2) . . . .
O12 Mo4 O2 Mo1 172.51(19) . . . .
O6 Mo4 O2 Mo1 -62.6(2) 5 . . .
O3 Mo1 O2 Mo4 -68.20(19) . . . .
O1 Mo1 O2 Mo4 -174.67(18) . . . .
O4 Mo1 O2 Mo4 58.6(3) . . . .
O10 Mo1 O2 Mo4 98.55(18) 5 . . .
O11 Mo1 O2 Mo4 20.48(15) . . . .
O5 Mo2 O4 Mo1 70.60(15) . . . .
O7 Mo2 O4 Mo1 177.12(14) . . . .
O6 Mo2 O4 Mo1 -53.9(2) . . . .
O10 Mo2 O4 Mo1 -19.48(12) 5 . . .
O8 Mo2 O4 Mo1 -97.39(14) . . . .
O3 Mo1 O4 Mo2 -171.28(14) . . . .
O1 Mo1 O4 Mo2 -64.38(16) . . . .
O2 Mo1 O4 Mo2 61.4(2) . . . .
O10 Mo1 O4 Mo2 19.79(12) 5 . . .
O11 Mo1 O4 Mo2 98.47(14) . . . .
O5 Mo2 O6 Mo4 168.31(16) . . . 5
O7 Mo2 O6 Mo4 60.67(18) . . . 5
O4 Mo2 O6 Mo4 -67.3(3) . . . 5
O10 Mo2 O6 Mo4 -100.59(17) 5 . . 5
O8 Mo2 O6 Mo4 -22.86(15) . . . 5
O9 Mo3 O8 Mo2 -130.10(18) . . . .
O11 Mo3 O8 Mo2 -10.1(2) . . . .
O10 Mo3 O8 Mo2 110.36(18) . . . .
O5 Mo2 O8 Mo3 -52.8(6) . . . .
O7 Mo2 O8 Mo3 134.61(19) . . . .
O6 Mo2 O8 Mo3 -121.1(2) . . . .
O4 Mo2 O8 Mo3 34.91(18) . . . .
O10 Mo2 O8 Mo3 -39.18(17) 5 . . .
O9 Mo3 O10 Mo1 -102.7(2) . . . 5
O8 Mo3 O10 Mo1 17.3(2) . . . 5
O11 Mo3 O10 Mo1 137.64(18) . . . 5
O9 Mo3 O10 Mo2 102.5(2) . . . 5
O8 Mo3 O10 Mo2 -137.45(19) . . . 5
O11 Mo3 O10 Mo2 -17.1(2) . . . 5
O9 Mo3 O11 Mo1 131.42(18) . . . .
O8 Mo3 O11 Mo1 11.4(2) . . . .
O10 Mo3 O11 Mo1 -109.43(18) . . . .
O3 Mo1 O11 Mo3 -135.62(19) . . . .
O1 Mo1 O11 Mo3 60.2(5) . . . .
O2 Mo1 O11 Mo3 123.1(2) . . . .
O4 Mo1 O11 Mo3 -36.77(18) . . . .
O10 Mo1 O11 Mo3 38.21(17) 5 . . .
C3 N2 C1 C2 0.1(4) . . . .
C5 N2 C1 C2 175.8(3) . . . .
N2 C1 C2 N1 0.0(4) . . . .
C3 N1 C2 C1 -0.1(5) . . . .
C4 N1 C2 C1 180.0(4) . . . .
C2 N1 C3 N2 0.1(5) . . . .
C4 N1 C3 N2 -179.9(4) . . . .
C1 N2 C3 N1 -0.1(4) . . . .
C5 N2 C3 N1 -176.0(3) . . . .
C3 N2 C5 C6 -109.6(4) . . . .
C1 N2 C5 C6 75.2(5) . . . .
C7 N3 C6 C5 72.1(5) . . . .
C9 N3 C6 C5 -102.1(4) . . . .
N2 C5 C6 N3 174.3(3) . . . .
C8 N4 C7 N3 0.8(4) . . . .
C10 N4 C7 N3 180.0(3) . . . .
C9 N3 C7 N4 -1.0(4) . . . .
C6 N3 C7 N4 -176.1(3) . . . .
C7 N4 C8 C9 -0.3(5) . . . .
C10 N4 C8 C9 -179.4(4) . . . .
N4 C8 C9 N3 -0.4(5) . . . .
C7 N3 C9 C8 0.9(5) . . . .
C6 N3 C9 C8 175.9(4) . . . .
